data_7020148
loop_
_publ_author_name
'Huang, Sheng-Li'
'Weng, Lin-Hong'
'Jin, Guo-Xin'

_publ_section_title
;
 Bottom-up synthesis of coordination polymers based on carborane backbones
 and Cu2(CO2)4 paddle-wheel: ligand metathesis with metallotecons.
;
_journal_issue 38
_journal_name_full 'Dalton transactions (Cambridge, England : 2003)'
_journal_page_first 11657
_journal_page_last 11662
_journal_paper_doi 10.1039/c2dt30708a
_journal_volume 41
_journal_year 2012
_chemical_formula_sum 'C11 H32 B20 Cu2 O11'
_chemical_formula_weight 683.65
_chemical_name_systematic
;
?
;
_space_group_IT_number 15
_symmetry_cell_setting monoclinic
_symmetry_space_group_name_Hall '-C 2yc'
_symmetry_space_group_name_H-M 'C 1 2/c 1'
_atom_sites_solution_hydrogens geom
_atom_sites_solution_primary direct
_atom_sites_solution_secondary difmap
_audit_creation_method SHELXL-97
_cell_angle_alpha 90.00
_cell_angle_beta 123.0280(10)
_cell_angle_gamma 90.00
_cell_formula_units_Z 4
_cell_length_a 24.3006(17)
_cell_length_b 12.7704(9)
_cell_length_c 13.8440(10)
_cell_measurement_reflns_used 5363
_cell_measurement_temperature 173(2)
_cell_measurement_theta_max 27.89
_cell_measurement_theta_min 2.17
_cell_volume 3601.9(4)
_computing_cell_refinement 'Bruker SAINT'
_computing_data_collection 'Bruker APEX2'
_computing_data_reduction 'Bruker SAINT'
_computing_molecular_graphics 'Bruker SHELXTL'
_computing_publication_material 'Bruker SHELXTL'
_computing_structure_refinement 'SHELXL-97 (Sheldrick, 1997)'
_computing_structure_solution 'SHELXS-97 (Sheldrick, 1990)'
_diffrn_ambient_temperature 173(2)
_diffrn_measured_fraction_theta_full 0.994
_diffrn_measured_fraction_theta_max 0.994
_diffrn_measurement_device_type 'Bruker APEX-II CCD'
_diffrn_measurement_method '\f and \w scans'
_diffrn_radiation_monochromator graphite
_diffrn_radiation_source 'fine-focus sealed tube'
_diffrn_radiation_type MoK\a
_diffrn_radiation_wavelength 0.71073
_diffrn_reflns_av_R_equivalents 0.0244
_diffrn_reflns_av_sigmaI/netI 0.0280
_diffrn_reflns_limit_h_max 30
_diffrn_reflns_limit_h_min -32
_diffrn_reflns_limit_k_max 16
_diffrn_reflns_limit_k_min -16
_diffrn_reflns_limit_l_max 17
_diffrn_reflns_limit_l_min -18
_diffrn_reflns_number 13410
_diffrn_reflns_theta_full 27.91
_diffrn_reflns_theta_max 27.91
_diffrn_reflns_theta_min 1.88
_diffrn_standards_decay_% 3.80
_exptl_absorpt_coefficient_mu 1.221
_exptl_absorpt_correction_T_max 0.9194
_exptl_absorpt_correction_T_min 0.7184
_exptl_absorpt_correction_type multi-scan
_exptl_absorpt_process_details sadabs
_exptl_crystal_colour blue
_exptl_crystal_density_diffrn 1.261
_exptl_crystal_density_method 'not measured'
_exptl_crystal_description prism
_exptl_crystal_F_000 1376
_exptl_crystal_size_max 0.29
_exptl_crystal_size_mid 0.09
_exptl_crystal_size_min 0.07
_platon_squeeze_details
;
;
_refine_diff_density_max 0.370
_refine_diff_density_min -0.345
_refine_diff_density_rms 0.070
_refine_ls_extinction_method none
_refine_ls_goodness_of_fit_ref 1.039
_refine_ls_hydrogen_treatment mixed
_refine_ls_matrix_type full
_refine_ls_number_parameters 237
_refine_ls_number_reflns 4286
_refine_ls_number_restraints 20
_refine_ls_restrained_S_all 1.047
_refine_ls_R_factor_all 0.0362
_refine_ls_R_factor_gt 0.0287
_refine_ls_shift/su_max 0.011
_refine_ls_shift/su_mean 0.001
_refine_ls_structure_factor_coef Fsqd
_refine_ls_weighting_details 'calc w=1/[\s^2^(Fo^2^)+(0.0519P)^2^+1.3575P] where P=(Fo^2^+2Fc^2^)/3'
_refine_ls_weighting_scheme calc
_refine_ls_wR_factor_gt 0.0819
_refine_ls_wR_factor_ref 0.0846
_reflns_number_gt 3586
_reflns_number_total 4286
_reflns_threshold_expression >2sigma(I)
_cod_data_source_file c2dt30708a.txt
_cod_data_source_block mo_10401a
_cod_depositor_comments
;
The following automatic conversions were performed:

'_symmetry_cell_setting' value 'Monoclinic' changed to 'monoclinic'
according to /home/saulius/struct/CIF-dictionaries/cif_core.dic
dictionary named 'cif_core.dic' version 2.4.2 from 2011-04-26.

Automatic conversion script
Id: cif_fix_values 1891 2012-01-12 08:04:46Z andrius 
;
_cod_original_sg_symbol_H-M C2/c
_cod_database_code 7020148

loop_
_symmetry_equiv_pos_as_xyz
'x, y, z'
'-x, y, -z+1/2'
'x+1/2, y+1/2, z'
'-x+1/2, y+1/2, -z+1/2'
'-x, -y, -z'
'x, -y, z-1/2'
'-x+1/2, -y+1/2, -z'
'x+1/2, -y+1/2, z-1/2'

loop_
_atom_site_label
_atom_site_type_symbol
_atom_site_fract_x
_atom_site_fract_y
_atom_site_fract_z
_atom_site_U_iso_or_equiv
_atom_site_adp_type
_atom_site_occupancy
_atom_site_symmetry_multiplicity
_atom_site_calc_flag
_atom_site_refinement_flags
_atom_site_disorder_assembly
_atom_site_disorder_group
Cu1 Cu 0.303423(10) 0.305489(15) 0.570365(17) 0.01461(8) Uani 1 1 d D . .
O1 O 0.25370(7) 0.41481(11) 0.45571(12) 0.0299(3) Uani 1 1 d . . .
O2 O 0.16324(7) 0.32277(10) 0.33679(12) 0.0276(3) Uani 1 1 d . . .
O3 O 0.25534(7) 0.66015(12) 0.14318(12) 0.0280(3) Uani 1 1 d . . .
O4 O 0.16474(7) 0.75222(12) 0.02338(12) 0.0286(3) Uani 1 1 d . . .
O5 O 0.38333(7) 0.40781(11) 0.67928(13) 0.0321(3) Uani 1 1 d D . .
H5' H 0.4091(13) 0.391(2) 0.7449(16) 0.048 Uiso 1 1 d D . .
B3 B 0.21680(11) 0.59385(16) 0.29922(17) 0.0199(4) Uani 1 1 d . . .
H3 H 0.2714 0.5861 0.3459 0.024 Uiso 1 1 calc R . .
B4 B 0.17772(13) 0.61715(17) 0.3732(2) 0.0276(5) Uani 1 1 d . . .
H4 H 0.2065 0.6242 0.4694 0.033 Uiso 1 1 calc R . .
B5 B 0.09932(12) 0.55446(18) 0.2948(2) 0.0275(5) Uani 1 1 d . . .
H5 H 0.0768 0.5201 0.3400 0.033 Uiso 1 1 calc R . .
B6 B 0.08972(11) 0.49317(17) 0.17101(19) 0.0244(4) Uani 1 1 d . . .
H6 H 0.0609 0.4191 0.1345 0.029 Uiso 1 1 calc R . .
B7 B 0.16227(10) 0.51675(15) 0.17352(17) 0.0186(4) Uani 1 1 d . . .
H7 H 0.1813 0.4587 0.1379 0.022 Uiso 1 1 calc R . .
B8 B 0.17870(13) 0.71591(17) 0.2844(2) 0.0270(5) Uani 1 1 d . . .
H8 H 0.2080 0.7897 0.3200 0.032 Uiso 1 1 calc R . .
B9 B 0.10561(15) 0.69176(18) 0.2825(2) 0.0345(6) Uani 1 1 d . . .
H9 H 0.0866 0.7495 0.3185 0.041 Uiso 1 1 calc R . .
B10 B 0.05149(12) 0.61545(19) 0.1580(2) 0.0330(5) Uani 1 1 d . . .
H10 H -0.0031 0.6228 0.1120 0.040 Uiso 1 1 calc R . .
B11 B 0.09080(11) 0.59279(18) 0.08276(19) 0.0251(4) Uani 1 1 d . . .
H11 H 0.0628 0.5862 -0.0134 0.030 Uiso 1 1 calc R . .
B12 B 0.10037(12) 0.71476(18) 0.1511(2) 0.0283(5) Uani 1 1 d . . .
H12 H 0.0784 0.7880 0.0995 0.034 Uiso 1 1 calc R . .
C1 C 0.16526(9) 0.50279(13) 0.29831(15) 0.0176(3) Uani 1 1 d . . .
C2 C 0.16686(9) 0.64983(14) 0.16724(15) 0.0178(3) Uani 1 1 d . . .
C3 C 0.19684(9) 0.40413(13) 0.36969(15) 0.0184(3) Uani 1 1 d . . .
C4 C 0.19879(9) 0.69165(13) 0.10608(15) 0.0180(3) Uani 1 1 d . . .
C5 C 0.3736(3) 0.5169(4) 0.6814(5) 0.0571(13) Uani 0.70 1 d PU A 1
H5A H 0.4161 0.5513 0.7317 0.086 Uiso 0.70 1 calc PR A 1
H5B H 0.3455 0.5297 0.7106 0.086 Uiso 0.70 1 calc PR A 1
H5C H 0.3526 0.5453 0.6032 0.086 Uiso 0.70 1 calc PR A 1
C5' C 0.3840(7) 0.5136(9) 0.6442(11) 0.053(3) Uani 0.30 1 d PDU A 2
H5'1 H 0.3489 0.5537 0.6415 0.080 Uiso 0.30 1 calc PR A 2
H5'2 H 0.3773 0.5131 0.5676 0.080 Uiso 0.30 1 calc PR A 2
H5'3 H 0.4265 0.5460 0.6995 0.080 Uiso 0.30 1 calc PR A 2
C6 C 0.0000 0.2740(3) 0.2500 0.0517(10) Uani 1 2 d SD . .
H6A H 0.0419(12) 0.313(2) 0.276(3) 0.078 Uiso 1 1 d D . .
H6B H 0.005(3) 0.252(5) 0.325(3) 0.078 Uiso 0.50 1 d PD . .
O6 O 0.00527(18) 0.1700(4) 0.3001(3) 0.0534(10) Uani 0.50 1 d PD . .
H6' H 0.0450(14) 0.152(3) 0.329(5) 0.080 Uiso 0.50 1 d PD . .

loop_
_atom_site_aniso_label
_atom_site_aniso_U_11
_atom_site_aniso_U_22
_atom_site_aniso_U_33
_atom_site_aniso_U_23
_atom_site_aniso_U_13
_atom_site_aniso_U_12
Cu1 0.01597(12) 0.01306(12) 0.01609(12) -0.00032(8) 0.00957(9) 0.00075(8)
O1 0.0278(8) 0.0202(7) 0.0275(7) 0.0080(6) 0.0059(6) 0.0001(6)
O2 0.0256(7) 0.0183(6) 0.0296(7) 0.0073(5) 0.0090(6) 0.0004(5)
O3 0.0252(7) 0.0356(8) 0.0308(7) 0.0139(6) 0.0202(6) 0.0068(6)
O4 0.0284(7) 0.0349(8) 0.0299(7) 0.0159(6) 0.0206(6) 0.0082(6)
O5 0.0238(8) 0.0211(7) 0.0372(8) -0.0064(6) 0.0074(7) -0.0029(6)
B3 0.0221(10) 0.0194(9) 0.0184(9) 0.0026(7) 0.0112(8) -0.0016(8)
B4 0.0460(14) 0.0197(10) 0.0275(11) 0.0015(8) 0.0269(11) 0.0033(10)
B5 0.0319(12) 0.0256(11) 0.0390(12) 0.0130(9) 0.0283(11) 0.0101(9)
B6 0.0178(10) 0.0260(11) 0.0285(11) 0.0085(8) 0.0121(9) 0.0007(8)
B7 0.0213(10) 0.0174(9) 0.0191(9) 0.0021(7) 0.0122(8) -0.0010(8)
B8 0.0431(14) 0.0176(10) 0.0284(11) 0.0008(8) 0.0247(11) 0.0015(9)
B9 0.0546(17) 0.0243(11) 0.0481(15) 0.0125(10) 0.0432(14) 0.0144(11)
B10 0.0269(12) 0.0354(13) 0.0455(14) 0.0212(11) 0.0253(11) 0.0127(10)
B11 0.0194(10) 0.0282(11) 0.0248(10) 0.0095(9) 0.0103(9) 0.0002(9)
B12 0.0315(12) 0.0254(11) 0.0389(13) 0.0126(9) 0.0263(11) 0.0110(9)
C1 0.0210(9) 0.0162(8) 0.0193(8) 0.0036(6) 0.0135(7) 0.0019(7)
C2 0.0201(9) 0.0172(8) 0.0192(8) 0.0041(6) 0.0126(7) 0.0017(7)
C3 0.0235(9) 0.0174(8) 0.0210(8) 0.0041(7) 0.0164(8) 0.0045(7)
C4 0.0223(9) 0.0159(8) 0.0194(8) -0.0019(6) 0.0138(7) -0.0034(7)
C5 0.053(3) 0.0255(18) 0.065(3) -0.0116(19) 0.014(2) -0.0012(17)
C5' 0.052(5) 0.039(4) 0.056(5) -0.002(4) 0.021(4) -0.012(3)
C6 0.0324(19) 0.0363(19) 0.083(3) 0.000 0.029(2) 0.000
O6 0.0234(17) 0.074(3) 0.054(2) 0.0132(19) 0.0155(18) 0.0010(18)

loop_
_atom_type_symbol
_atom_type_description
_atom_type_scat_dispersion_real
_atom_type_scat_dispersion_imag
_atom_type_scat_source
C C 0.0033 0.0016 'International Tables Vol C Tables 4.2.6.8 and 6.1.1.4'
H H 0.0000 0.0000 'International Tables Vol C Tables 4.2.6.8 and 6.1.1.4'
O O 0.0106 0.0060 'International Tables Vol C Tables 4.2.6.8 and 6.1.1.4'
B B 0.0013 0.0007 'International Tables Vol C Tables 4.2.6.8 and 6.1.1.4'
Cu Cu 0.3201 1.2651 'International Tables Vol C Tables 4.2.6.8 and 6.1.1.4'

loop_
_geom_angle_atom_site_label_1
_geom_angle_atom_site_label_2
_geom_angle_atom_site_label_3
_geom_angle
_geom_angle_site_symmetry_1
_geom_angle_site_symmetry_3
O1 Cu1 O4 90.15(7) . 4_545
O1 Cu1 O2 167.68(6) . 7_556
O4 Cu1 O2 88.45(6) 4_545 7_556
O1 Cu1 O3 88.85(7) . 6_566
O4 Cu1 O3 167.81(6) 4_545 6_566
O2 Cu1 O3 89.94(7) 7_556 6_566
O1 Cu1 O5 93.32(6) . .
O4 Cu1 O5 98.32(6) 4_545 .
O2 Cu1 O5 98.99(6) 7_556 .
O3 Cu1 O5 93.86(6) 6_566 .
O1 Cu1 Cu1 82.01(4) . 7_556
O4 Cu1 Cu1 84.82(4) 4_545 7_556
O2 Cu1 Cu1 85.67(4) 7_556 7_556
O3 Cu1 Cu1 83.01(4) 6_566 7_556
O5 Cu1 Cu1 174.41(4) . 7_556
C3 O1 Cu1 124.70(12) . .
C3 O2 Cu1 120.17(12) . 7_556
C4 O3 Cu1 123.28(12) . 6_565
C4 O4 Cu1 121.23(12) . 4
C5 O5 C5' 27.9(5) . .
C5 O5 Cu1 121.3(2) . .
C5' O5 Cu1 120.6(5) . .
C5 O5 H5' 106(2) . .
C5' O5 H5' 120(2) . .
Cu1 O5 H5' 119(2) . .
C1 B3 C2 100.80(14) . .
C1 B3 B4 59.49(12) . .
C2 B3 B4 104.96(15) . .
C1 B3 B8 105.34(15) . .
C2 B3 B8 58.93(12) . .
B4 B3 B8 60.24(12) . .
C1 B3 B7 57.91(10) . .
C2 B3 B7 58.28(11) . .
B4 B3 B7 107.98(15) . .
B8 B3 B7 107.90(15) . .
C1 B3 H3 125.4 . .
C2 B3 H3 125.7 . .
B4 B3 H3 121.6 . .
B8 B3 H3 121.7 . .
B7 B3 H3 121.7 . .
C1 B4 B3 58.60(11) . .
C1 B4 B8 104.51(14) . .
B3 B4 B8 60.05(12) . .
C1 B4 B9 104.31(17) . .
B3 B4 B9 108.41(15) . .
B8 B4 B9 60.54(14) . .
C1 B4 B5 58.30(12) . .
B3 B4 B5 107.78(15) . .
B8 B4 B5 108.10(17) . .
B9 B4 B5 59.78(14) . .
C1 B4 H4 125.2 . .
B3 B4 H4 121.4 . .
B8 B4 H4 122.1 . .
B9 B4 H4 122.2 . .
B5 B4 H4 121.7 . .
C1 B5 B10 104.94(15) . .
C1 B5 B9 104.78(15) . .
B10 B5 B9 60.29(15) . .
C1 B5 B6 59.08(11) . .
B10 B5 B6 59.92(14) . .
B9 B5 B6 108.30(15) . .
C1 B5 B4 58.88(12) . .
B10 B5 B4 108.24(15) . .
B9 B5 B4 59.82(15) . .
B6 B5 B4 108.57(14) . .
C1 B5 H5 124.6 . .
B10 B5 H5 122.2 . .
B9 B5 H5 122.3 . .
B6 B5 H5 121.1 . .
B4 B5 H5 121.3 . .
C1 B6 B7 58.19(11) . .
C1 B6 B11 104.24(14) . .
B7 B6 B11 60.20(12) . .
C1 B6 B10 104.38(17) . .
B7 B6 B10 108.22(15) . .
B11 B6 B10 60.16(13) . .
C1 B6 B5 58.40(12) . .
B7 B6 B5 107.45(16) . .
B11 B6 B5 107.73(16) . .
B10 B6 B5 59.86(13) . .
C1 B6 H6 125.3 . .
B7 B6 H6 121.6 . .
B11 B6 H6 122.4 . .
B10 B6 H6 122.2 . .
B5 B6 H6 121.8 . .
C1 B7 C2 100.86(13) . .
C1 B7 B6 59.48(11) . .
C2 B7 B6 105.07(14) . .
C1 B7 B11 105.07(14) . .
C2 B7 B11 59.09(11) . .
B6 B7 B11 60.00(12) . .
C1 B7 B3 58.21(11) . .
C2 B7 B3 58.06(11) . .
B6 B7 B3 108.21(14) . .
B11 B7 B3 107.78(14) . .
C1 B7 H7 125.4 . .
C2 B7 H7 125.6 . .
B6 B7 H7 121.6 . .
B11 B7 H7 121.9 . .
B3 B7 H7 121.7 . .
C2 B8 B3 58.71(11) . .
C2 B8 B4 104.40(15) . .
B3 B8 B4 59.72(12) . .
C2 B8 B9 104.40(17) . .
B3 B8 B9 107.64(15) . .
B4 B8 B9 59.91(13) . .
C2 B8 B12 58.81(12) . .
B3 B8 B12 107.93(15) . .
B4 B8 B12 107.54(17) . .
B9 B8 B12 59.58(14) . .
C2 B8 H8 124.8 . .
B3 B8 H8 121.6 . .
B4 B8 H8 122.7 . .
B9 B8 H8 122.7 . .
B12 B8 H8 121.6 . .
B5 B9 B4 60.40(13) . .
B5 B9 B12 107.45(17) . .
B4 B9 B12 107.78(16) . .
B5 B9 B10 59.80(14) . .
B4 B9 B10 108.31(16) . .
B12 B9 B10 59.82(14) . .
B5 B9 B8 107.80(16) . .
B4 B9 B8 59.55(14) . .
B12 B9 B8 60.24(13) . .
B10 B9 B8 108.19(16) . .
B5 B9 H9 121.9 . .
B4 B9 H9 121.6 . .
B12 B9 H9 122.0 . .
B10 B9 H9 121.6 . .
B8 B9 H9 121.8 . .
B5 B10 B6 60.22(13) . .
B5 B10 B12 107.63(18) . .
B6 B10 B12 107.79(16) . .
B5 B10 B11 107.79(16) . .
B6 B10 B11 59.88(13) . .
B12 B10 B11 59.76(13) . .
B5 B10 B9 59.91(14) . .
B6 B10 B9 108.24(17) . .
B12 B10 B9 59.93(14) . .
B11 B10 B9 107.83(17) . .
B5 B10 H10 121.8 . .
B6 B10 H10 121.6 . .
B12 B10 H10 122.0 . .
B11 B10 H10 121.9 . .
B9 B10 H10 121.7 . .
C2 B11 B12 58.97(12) . .
C2 B11 B6 104.43(14) . .
B12 B11 B6 108.05(16) . .
C2 B11 B7 58.46(11) . .
B12 B11 B7 108.04(16) . .
B6 B11 B7 59.80(12) . .
C2 B11 B10 104.71(16) . .
B12 B11 B10 60.02(14) . .
B6 B11 B10 59.96(12) . .
B7 B11 B10 107.74(15) . .
C2 B11 H11 124.8 . .
B12 B11 H11 121.3 . .
B6 B11 H11 122.5 . .
B7 B11 H11 121.7 . .
B10 B11 H11 122.4 . .
C2 B12 B11 59.04(12) . .
C2 B12 B10 104.92(15) . .
B11 B12 B10 60.22(14) . .
C2 B12 B9 104.44(16) . .
B11 B12 B9 108.46(16) . .
B10 B12 B9 60.25(15) . .
C2 B12 B8 58.25(12) . .
B11 B12 B8 108.34(15) . .
B10 B12 B8 108.49(16) . .
B9 B12 B8 60.19(15) . .
C2 B12 H12 125.0 . .
B11 B12 H12 121.1 . .
B10 B12 H12 122.0 . .
B9 B12 H12 122.3 . .
B8 B12 H12 121.4 . .
C3 C1 B7 118.25(14) . .
C3 C1 B3 116.80(15) . .
B7 C1 B3 63.88(11) . .
C3 C1 B5 118.03(14) . .
B7 C1 B5 114.28(14) . .
B3 C1 B5 114.25(14) . .
C3 C1 B4 116.72(14) . .
B7 C1 B4 114.85(13) . .
B3 C1 B4 61.90(12) . .
B5 C1 B4 62.82(13) . .
C3 C1 B6 118.91(15) . .
B7 C1 B6 62.33(12) . .
B3 C1 B6 115.19(13) . .
B5 C1 B6 62.52(13) . .
B4 C1 B6 114.64(15) . .
C4 C2 B3 117.52(15) . .
C4 C2 B8 118.79(15) . .
B3 C2 B8 62.36(12) . .
C4 C2 B7 116.37(14) . .
B3 C2 B7 63.66(11) . .
B8 C2 B7 115.14(13) . .
C4 C2 B12 119.08(14) . .
B3 C2 B12 114.29(14) . .
B8 C2 B12 62.94(14) . .
B7 C2 B12 113.81(14) . .
C4 C2 B11 117.05(14) . .
B3 C2 B11 115.13(14) . .
B8 C2 B11 114.66(15) . .
B7 C2 B11 62.46(12) . .
B12 C2 B11 61.98(13) . .
O2 C3 O1 127.29(17) . .
O2 C3 C1 117.04(16) . .
O1 C3 C1 115.66(16) . .
O3 C4 O4 127.58(16) . .
O3 C4 C2 116.13(15) . .
O4 C4 C2 116.29(16) . .
O5 C5 H5A 109.5 . .
O5 C5 H5B 109.5 . .
O5 C5 H5C 109.5 . .
O5 C5' H5'1 109.5 . .
O5 C5' H5'2 109.5 . .
H5'1 C5' H5'2 109.5 . .
O5 C5' H5'3 109.5 . .
H5'1 C5' H5'3 109.5 . .
H5'2 C5' H5'3 109.5 . .
O6 C6 O6 50.9(4) . 2
O6 C6 H6A 118.1(19) . .
O6 C6 H6A 115.5(19) 2 .
O6 C6 H6B 49(4) . .
O6 C6 H6B 100(4) 2 .
H6A C6 H6B 104(2) . .
O6 O6 C6 64.53(19) 2 .
O6 O6 H6B 108.4(11) 2 .
C6 O6 H6B 44.0(10) . .
O6 O6 H6' 91(5) 2 .
C6 O6 H6' 105(2) . .
H6B O6 H6' 109(5) . .

loop_
_geom_bond_atom_site_label_1
_geom_bond_atom_site_label_2
_geom_bond_distance
_geom_bond_site_symmetry_2
Cu1 O1 1.9590(13) .
Cu1 O4 1.9596(13) 4_545
Cu1 O2 1.9637(13) 7_556
Cu1 O3 1.9643(13) 6_566
Cu1 O5 2.1354(15) .
Cu1 Cu1 2.6517(4) 7_556
O1 C3 1.246(2) .
O2 C3 1.244(2) .
O2 Cu1 1.9637(13) 7_556
O3 C4 1.243(2) .
O3 Cu1 1.9642(13) 6_565
O4 C4 1.249(2) .
O4 Cu1 1.9597(13) 4
O5 C5 1.416(5) .
O5 C5' 1.439(11) .
O5 H5' 0.803(17) .
B3 C1 1.704(3) .
B3 C2 1.704(3) .
B3 B4 1.761(3) .
B3 B8 1.767(3) .
B3 B7 1.800(3) .
B3 H3 1.1200 .
B4 C1 1.720(3) .
B4 B8 1.770(3) .
B4 B9 1.777(4) .
B4 B5 1.787(4) .
B4 H4 1.1200 .
B5 C1 1.709(3) .
B5 B10 1.774(3) .
B5 B9 1.776(3) .
B5 B6 1.781(3) .
B5 H5 1.1200 .
B6 C1 1.722(3) .
B6 B7 1.770(3) .
B6 B11 1.774(3) .
B6 B10 1.775(3) .
B6 H6 1.1200 .
B7 C1 1.699(2) .
B7 C2 1.708(3) .
B7 B11 1.777(3) .
B7 H7 1.1200 .
B8 C2 1.708(3) .
B8 B9 1.788(4) .
B8 B12 1.789(4) .
B8 H8 1.1200 .
B9 B12 1.777(3) .
B9 B10 1.783(4) .
B9 H9 1.1200 .
B10 B12 1.775(3) .
B10 B11 1.779(3) .
B10 H10 1.1200 .
B11 C2 1.720(3) .
B11 B12 1.771(3) .
B11 H11 1.1200 .
B12 C2 1.719(3) .
B12 H12 1.1200 .
C1 C3 1.525(2) .
C2 C4 1.523(2) .
C5 H5A 0.9800 .
C5 H5B 0.9800 .
C5 H5C 0.9800 .
C5' H5'1 0.9800 .
C5' H5'2 0.9800 .
C5' H5'3 0.9800 .
C6 O6 1.470(5) .
C6 O6 1.470(5) 2
C6 H6A 1.010(18) .
C6 H6B 1.024(19) .
O6 O6 1.265(8) 2
O6 H6B 1.11(7) .
O6 H6' 0.85(2) .

loop_
_platon_squeeze_void_nr
_platon_squeeze_void_average_x
_platon_squeeze_void_average_y
_platon_squeeze_void_average_z
_platon_squeeze_void_volume
_platon_squeeze_void_count_electrons
1 0.000 0.000 0.013 578.6 41.6
2 0.500 0.500 0.199 578.0 41.6
